data_4062619
loop_
_publ_author_name
'Knight, L.'
'Piers, W. E.'
'Fleurat-Lessard, P.'
'Parvez, M.'
'McDonald, R.'

_publ_section_title
;
\b-Diketiminato Scandium Chemistry: Synthesis, Characterization, and
Thermal Behavior of Primary Amido Alkyl Derivatives
;
_journal_name_full Organometallics
_journal_page_first 2087
_journal_page_last 2094
_journal_paper_doi 10.1021/om034345c
_journal_volume 23
_journal_year 2004
_chemical_formula_sum 'C39 H63 Cl N3 Sc'
_chemical_formula_weight 654.33
_space_group_IT_number 14
_symmetry_cell_setting monoclinic
_symmetry_space_group_name_Hall '-P 2ybc'
_symmetry_space_group_name_H-M 'P 1 21/c 1'
_cell_angle_alpha 90.00
_cell_angle_beta 105.0938(19)
_cell_angle_gamma 90.00
_cell_formula_units_Z 4
_cell_length_a 18.3145(15)
_cell_length_b 17.6376(15)
_cell_length_c 12.6483(11)
_cell_measurement_temperature 193(2)
_cell_volume 3944.7(6)
_diffrn_ambient_temperature 193(2)
_exptl_crystal_density_diffrn 1.102
_cod_depositor_comments
;
The following automatic conversions were performed:
'_symmetry_cell_setting' value 'Monoclinic' changed to 'monoclinic'
according to '/home/saulius/struct/CIF-dictionaries/cif_core.dic'
dictionary named 'cif_core.dic' version 2.4.1 from 2010-06-29.

Automatic conversion script
Id: cif_fix_enum 1527 2010-12-29 10:47:43Z saulius 
;
_cod_original_sg_symbol_H-M 'P 21/c'
_cod_database_code 4062619

loop_
_symmetry_equiv_pos_as_xyz
'x, y, z'
'-x, y+1/2, -z+1/2'
'-x, -y, -z'
'x, -y-1/2, z-1/2'

loop_
_atom_site_label
_atom_site_type_symbol
_atom_site_fract_x
_atom_site_fract_y
_atom_site_fract_z
_atom_site_U_iso_or_equiv
_atom_site_adp_type
_atom_site_occupancy
_atom_site_symmetry_multiplicity
_atom_site_calc_flag
_atom_site_refinement_flags
_atom_site_disorder_assembly
_atom_site_disorder_group
Sc Sc 0.21647(3) 0.05773(3) 0.15868(4) 0.02482(14) Uani 1 1 d . . .
Cl Cl 0.11210(4) 0.10863(4) 0.02179(6) 0.0409(2) Uani 1 1 d . . .
N1 N 0.19242(11) 0.02438(12) 0.30749(17) 0.0230(4) Uani 1 1 d . . .
N2 N 0.25231(12) -0.05237(12) 0.12889(18) 0.0265(5) Uani 1 1 d . . .
N3 N 0.29654(13) 0.13661(14) 0.1834(2) 0.0350(5) Uani 1 1 d . . .
H3N H 0.2803 0.1762 0.1415 0.042 Uiso 1 1 calc R . .
C1 C 0.18897(14) -0.09305(15) 0.1196(2) 0.0265(5) Uani 1 1 d . . .
C2 C 0.13678(14) -0.07258(15) 0.1800(2) 0.0273(5) Uani 1 1 d . . .
H2 H 0.0876 -0.0922 0.1483 0.033 Uiso 1 1 calc R . .
C3 C 0.14003(13) -0.02985(14) 0.2762(2) 0.0237(5) Uani 1 1 d . . .
C4 C 0.16128(17) -0.16025(18) 0.0389(3) 0.0385(7) Uani 1 1 d . . .
C5 C 0.21818(19) -0.19317(18) -0.0185(3) 0.0439(8) Uani 1 1 d . . .
H5A H 0.2369 -0.1527 -0.0576 0.053 Uiso 1 1 calc R . .
H5B H 0.1934 -0.2322 -0.0707 0.053 Uiso 1 1 calc R . .
H5C H 0.2607 -0.2157 0.0361 0.053 Uiso 1 1 calc R . .
C6 C 0.1356(3) -0.2269(2) 0.1001(4) 0.0688(13) Uani 1 1 d . . .
H6A H 0.0991 -0.2086 0.1386 0.083 Uiso 1 1 calc R . .
H6B H 0.1796 -0.2484 0.1531 0.083 Uiso 1 1 calc R . .
H6C H 0.1119 -0.2661 0.0472 0.083 Uiso 1 1 calc R . .
C7 C 0.0943(2) -0.1295(3) -0.0508(3) 0.0665(12) Uani 1 1 d . . .
H7A H 0.0565 -0.1080 -0.0170 0.080 Uiso 1 1 calc R . .
H7B H 0.0715 -0.1709 -0.1001 0.080 Uiso 1 1 calc R . .
H7C H 0.1123 -0.0901 -0.0925 0.080 Uiso 1 1 calc R . .
C8 C 0.07500(15) -0.04881(16) 0.3312(2) 0.0306(6) Uani 1 1 d . . .
C9 C 0.08686(17) -0.02135(19) 0.4504(3) 0.0392(7) Uani 1 1 d . . .
H9A H 0.1332 -0.0439 0.4965 0.047 Uiso 1 1 calc R . .
H9B H 0.0436 -0.0368 0.4775 0.047 Uiso 1 1 calc R . .
H9C H 0.0913 0.0340 0.4529 0.047 Uiso 1 1 calc R . .
C10 C 0.0627(2) -0.13518(18) 0.3329(3) 0.0459(8) Uani 1 1 d . . .
H10A H 0.1087 -0.1594 0.3774 0.055 Uiso 1 1 calc R . .
H10B H 0.0514 -0.1550 0.2580 0.055 Uiso 1 1 calc R . .
H10C H 0.0203 -0.1461 0.3645 0.055 Uiso 1 1 calc R . .
C11 C 0.00192(16) -0.0129(2) 0.2605(3) 0.0443(8) Uani 1 1 d . . .
H11A H 0.0084 0.0422 0.2579 0.053 Uiso 1 1 calc R . .
H11B H -0.0402 -0.0244 0.2924 0.053 Uiso 1 1 calc R . .
H11C H -0.0090 -0.0336 0.1861 0.053 Uiso 1 1 calc R . .
C12 C 0.20937(14) 0.06741(14) 0.4075(2) 0.0235(5) Uani 1 1 d . . .
C13 C 0.26840(15) 0.04318(16) 0.4961(2) 0.0332(6) Uani 1 1 d . . .
C14 C 0.28574(18) 0.08700(18) 0.5911(3) 0.0410(7) Uani 1 1 d . . .
H14 H 0.3247 0.0708 0.6522 0.049 Uiso 1 1 calc R . .
C15 C 0.24737(19) 0.15347(18) 0.5981(3) 0.0435(7) Uani 1 1 d . . .
H15 H 0.2590 0.1815 0.6645 0.052 Uiso 1 1 calc R . .
C16 C 0.19237(18) 0.17913(17) 0.5093(3) 0.0387(7) Uani 1 1 d . . .
H16 H 0.1678 0.2260 0.5140 0.046 Uiso 1 1 calc R . .
C17 C 0.17214(15) 0.13725(15) 0.4122(2) 0.0294(6) Uani 1 1 d . . .
C18 C 0.2754(2) -0.1014(2) 0.5104(3) 0.0579(10) Uani 1 1 d . . .
H18A H 0.2245 -0.1037 0.4606 0.070 Uiso 1 1 calc R . .
H18B H 0.2717 -0.1022 0.5863 0.070 Uiso 1 1 calc R . .
H18C H 0.3049 -0.1451 0.4974 0.070 Uiso 1 1 calc R . .
C19 C 0.31407(17) -0.02853(19) 0.4898(3) 0.0416(7) Uani 1 1 d . . .
H19 H 0.3202 -0.0315 0.4137 0.050 Uiso 1 1 calc R . .
C20 C 0.3934(2) -0.0253(3) 0.5674(4) 0.0836(16) Uani 1 1 d . . .
H20A H 0.4190 0.0208 0.5531 0.100 Uiso 1 1 calc R . .
H20B H 0.4223 -0.0699 0.5556 0.100 Uiso 1 1 calc R . .
H20C H 0.3897 -0.0249 0.6434 0.100 Uiso 1 1 calc R . .
C21 C 0.1400(2) 0.23967(19) 0.2698(3) 0.0479(8) Uani 1 1 d . . .
H21A H 0.1000 0.2596 0.2089 0.057 Uiso 1 1 calc R . .
H21B H 0.1840 0.2259 0.2433 0.057 Uiso 1 1 calc R . .
H21C H 0.1546 0.2785 0.3268 0.057 Uiso 1 1 calc R . .
C22 C 0.11106(16) 0.16951(16) 0.3173(2) 0.0343(6) Uani 1 1 d . . .
H22 H 0.0978 0.1301 0.2586 0.041 Uiso 1 1 calc R . .
C23 C 0.03876(18) 0.19023(19) 0.3512(3) 0.0439(8) Uani 1 1 d . . .
H23A H 0.0200 0.1454 0.3818 0.053 Uiso 1 1 calc R . .
H23B H 0.0001 0.2080 0.2870 0.053 Uiso 1 1 calc R . .
H23C H 0.0501 0.2305 0.4065 0.053 Uiso 1 1 calc R . .
C24 C 0.32767(19) -0.0425(2) -0.0056(3) 0.0450(8) Uani 1 1 d . . .
C25 C 0.3935(2) -0.0615(3) -0.0361(4) 0.0671(12) Uani 1 1 d . . .
H25 H 0.4019 -0.0400 -0.1008 0.080 Uiso 1 1 calc R . .
C26 C 0.4462(2) -0.1104(3) 0.0249(4) 0.0756(13) Uani 1 1 d . . .
H26 H 0.4899 -0.1233 0.0016 0.091 Uiso 1 1 calc R . .
C27 C 0.4354(2) -0.1405(2) 0.1194(4) 0.0630(11) Uani 1 1 d . . .
H27 H 0.4723 -0.1742 0.1611 0.076 Uiso 1 1 calc R . .
C28 C 0.37179(17) -0.12304(18) 0.1564(3) 0.0432(7) Uani 1 1 d . . .
C29 C 0.31713(16) -0.07449(16) 0.0909(3) 0.0335(6) Uani 1 1 d . . .
C30 C 0.3512(3) -0.2422(3) 0.2579(4) 0.0773(13) Uani 1 1 d . . .
H30A H 0.3474 -0.2611 0.3292 0.093 Uiso 1 1 calc R . .
H30B H 0.3932 -0.2677 0.2377 0.093 Uiso 1 1 calc R . .
H30C H 0.3040 -0.2528 0.2024 0.093 Uiso 1 1 calc R . .
C31 C 0.36541(19) -0.1567(2) 0.2649(3) 0.0486(8) Uani 1 1 d . . .
H31 H 0.3216 -0.1320 0.2846 0.058 Uiso 1 1 calc R . .
C32 C 0.4356(2) -0.1417(2) 0.3567(3) 0.0630(11) Uani 1 1 d . . .
H32A H 0.4295 -0.1642 0.4247 0.076 Uiso 1 1 calc R . .
H32B H 0.4432 -0.0869 0.3665 0.076 Uiso 1 1 calc R . .
H32C H 0.4796 -0.1643 0.3383 0.076 Uiso 1 1 calc R . .
C33 C 0.3032(3) 0.0874(2) -0.0928(4) 0.0714(12) Uani 1 1 d . . .
H33A H 0.2643 0.1190 -0.1408 0.086 Uiso 1 1 calc R . .
H33B H 0.3463 0.0821 -0.1246 0.086 Uiso 1 1 calc R . .
H33C H 0.3200 0.1114 -0.0206 0.086 Uiso 1 1 calc R . .
C34 C 0.2705(2) 0.0094(2) -0.0809(3) 0.0563(9) Uani 1 1 d . . .
H34 H 0.2271 0.0165 -0.0475 0.068 Uiso 1 1 calc R . .
C35 C 0.2391(3) -0.0254(3) -0.1953(4) 0.0748(13) Uani 1 1 d . . .
H35A H 0.2019 0.0092 -0.2406 0.090 Uiso 1 1 calc R . .
H35B H 0.2147 -0.0740 -0.1885 0.090 Uiso 1 1 calc R . .
H35C H 0.2806 -0.0336 -0.2297 0.090 Uiso 1 1 calc R . .
C36 C 0.37433(17) 0.15011(19) 0.2494(3) 0.0467(8) Uani 1 1 d . . .
C37 C 0.4206(3) 0.1855(5) 0.1799(5) 0.128(3) Uani 1 1 d . . .
H37A H 0.4017 0.2367 0.1581 0.154 Uiso 1 1 calc R . .
H37B H 0.4167 0.1545 0.1144 0.154 Uiso 1 1 calc R . .
H37C H 0.4737 0.1884 0.2220 0.154 Uiso 1 1 calc R . .
C38 C 0.3752(3) 0.2029(3) 0.3431(4) 0.0864(16) Uani 1 1 d . . .
H38A H 0.3520 0.2513 0.3144 0.104 Uiso 1 1 calc R . .
H38B H 0.4276 0.2116 0.3851 0.104 Uiso 1 1 calc R . .
H38C H 0.3467 0.1802 0.3907 0.104 Uiso 1 1 calc R . .
C39 C 0.4057(3) 0.0752(3) 0.2920(7) 0.156(4) Uani 1 1 d . . .
H39A H 0.4069 0.0418 0.2306 0.188 Uiso 1 1 calc R . .
H39B H 0.3738 0.0526 0.3349 0.188 Uiso 1 1 calc R . .
H39C H 0.4572 0.0818 0.3387 0.188 Uiso 1 1 calc R . .

loop_
_atom_site_aniso_label
_atom_site_aniso_U_11
_atom_site_aniso_U_22
_atom_site_aniso_U_33
_atom_site_aniso_U_23
_atom_site_aniso_U_13
_atom_site_aniso_U_12
Sc 0.0247(2) 0.0199(2) 0.0310(3) 0.00138(19) 0.00950(19) 0.00060(18)
Cl 0.0383(4) 0.0389(4) 0.0411(4) 0.0064(3) 0.0022(3) 0.0040(3)
N1 0.0225(10) 0.0196(10) 0.0269(11) -0.0016(8) 0.0066(8) 0.0007(8)
N2 0.0251(10) 0.0228(11) 0.0332(12) -0.0027(9) 0.0105(9) 0.0007(8)
N3 0.0322(12) 0.0275(12) 0.0467(15) 0.0017(11) 0.0128(11) -0.0024(9)
C1 0.0269(12) 0.0226(13) 0.0291(13) -0.0002(10) 0.0058(10) 0.0018(10)
C2 0.0227(12) 0.0251(13) 0.0326(14) -0.0034(11) 0.0045(10) -0.0027(10)
C3 0.0225(11) 0.0198(12) 0.0287(13) 0.0031(10) 0.0066(10) 0.0039(9)
C4 0.0401(16) 0.0346(16) 0.0428(17) -0.0159(13) 0.0142(13) -0.0081(12)
C5 0.0537(19) 0.0319(17) 0.0503(19) -0.0173(14) 0.0209(15) -0.0043(14)
C6 0.096(3) 0.036(2) 0.094(3) -0.030(2) 0.059(3) -0.031(2)
C7 0.045(2) 0.095(3) 0.051(2) -0.038(2) -0.0026(16) 0.005(2)
C8 0.0270(13) 0.0284(14) 0.0392(16) 0.0011(12) 0.0138(11) -0.0007(10)
C9 0.0401(16) 0.0414(17) 0.0442(17) -0.0005(14) 0.0252(14) -0.0037(13)
C10 0.0536(19) 0.0333(17) 0.059(2) 0.0020(15) 0.0295(17) -0.0094(14)
C11 0.0246(13) 0.051(2) 0.058(2) -0.0040(16) 0.0129(13) 0.0027(13)
C12 0.0264(12) 0.0219(12) 0.0238(12) -0.0023(10) 0.0094(10) -0.0023(9)
C13 0.0312(14) 0.0296(15) 0.0373(16) -0.0037(12) 0.0065(12) 0.0000(11)
C14 0.0472(17) 0.0383(17) 0.0323(16) -0.0031(13) 0.0009(13) 0.0018(13)
C15 0.060(2) 0.0362(17) 0.0323(16) -0.0100(13) 0.0078(14) 0.0000(14)
C16 0.0522(18) 0.0260(15) 0.0403(17) -0.0064(12) 0.0163(14) 0.0058(13)
C17 0.0339(14) 0.0236(13) 0.0323(14) -0.0018(11) 0.0114(11) 0.0006(10)
C18 0.074(2) 0.0354(19) 0.062(2) 0.0074(16) 0.0119(19) 0.0202(17)
C19 0.0358(15) 0.0409(17) 0.0412(17) -0.0088(14) -0.0027(13) 0.0114(13)
C20 0.050(2) 0.092(3) 0.086(3) -0.042(3) -0.021(2) 0.031(2)
C21 0.063(2) 0.0329(17) 0.052(2) 0.0122(15) 0.0224(17) 0.0121(15)
C22 0.0399(15) 0.0266(15) 0.0370(16) -0.0004(12) 0.0111(12) 0.0096(11)
C23 0.0408(16) 0.0392(18) 0.053(2) -0.0023(15) 0.0145(14) 0.0123(13)
C24 0.0481(18) 0.0439(19) 0.052(2) -0.0042(15) 0.0286(16) -0.0014(14)
C25 0.070(3) 0.073(3) 0.078(3) -0.003(2) 0.054(2) 0.000(2)
C26 0.052(2) 0.092(3) 0.098(4) -0.008(3) 0.046(2) 0.018(2)
C27 0.0444(19) 0.068(3) 0.083(3) -0.002(2) 0.0270(19) 0.0208(18)
C28 0.0345(15) 0.0376(17) 0.060(2) -0.0076(15) 0.0171(14) 0.0072(13)
C29 0.0312(14) 0.0300(15) 0.0435(17) -0.0072(12) 0.0169(12) 0.0000(11)
C30 0.084(3) 0.060(3) 0.078(3) 0.014(2) 0.005(2) -0.001(2)
C31 0.0406(17) 0.046(2) 0.057(2) 0.0041(16) 0.0098(15) 0.0169(14)
C32 0.058(2) 0.061(3) 0.063(2) -0.004(2) 0.0017(19) 0.0183(18)
C33 0.115(4) 0.054(2) 0.051(2) 0.0050(19) 0.033(2) 0.006(2)
C34 0.069(2) 0.062(2) 0.048(2) 0.0104(17) 0.0337(18) 0.0076(19)
C35 0.093(3) 0.080(3) 0.053(2) 0.011(2) 0.023(2) -0.013(3)
C36 0.0309(15) 0.0371(17) 0.071(2) -0.0024(16) 0.0110(15) -0.0103(12)
C37 0.077(3) 0.205(8) 0.118(5) -0.046(5) 0.052(3) -0.089(4)
C38 0.065(3) 0.102(4) 0.074(3) -0.031(3) -0.013(2) -0.006(3)
C39 0.054(3) 0.052(3) 0.297(10) 0.017(4) -0.073(4) 0.002(2)

loop_
_geom_bond_atom_site_label_1
_geom_bond_atom_site_label_2
_geom_bond_distance
_geom_bond_site_symmetry_2
_geom_bond_publ_flag
Sc N3 1.986(2) . ?
Sc N2 2.115(2) . ?
Sc N1 2.125(2) . ?
Sc Cl 2.3946(9) . ?
N1 C3 1.339(3) . ?
N1 C12 1.438(3) . ?
N2 C1 1.343(3) . ?
N2 C29 1.445(3) . ?
N3 C36 1.471(4) . ?
C1 C2 1.417(4) . ?
C1 C4 1.560(4) . ?
C2 C3 1.420(4) . ?
C3 C8 1.564(3) . ?
C4 C5 1.532(4) . ?
C4 C7 1.536(5) . ?
C4 C6 1.546(5) . ?
C8 C11 1.539(4) . ?
C8 C10 1.541(4) . ?
C8 C9 1.544(4) . ?
C12 C13 1.405(4) . ?
C12 C17 1.417(4) . ?
C13 C14 1.394(4) . ?
C13 C19 1.530(4) . ?
C14 C15 1.382(5) . ?
C15 C16 1.375(4) . ?
C16 C17 1.398(4) . ?
C17 C22 1.522(4) . ?
C18 C19 1.522(5) . ?
C19 C20 1.528(5) . ?
C21 C22 1.529(4) . ?
C22 C23 1.538(4) . ?
C24 C25 1.399(5) . ?
C24 C29 1.403(5) . ?
C24 C34 1.524(5) . ?
C25 C26 1.371(7) . ?
C26 C27 1.368(6) . ?
C27 C28 1.399(5) . ?
C28 C29 1.411(4) . ?
C28 C31 1.527(5) . ?
C30 C31 1.529(6) . ?
C31 C32 1.515(5) . ?
C33 C34 1.525(6) . ?
C34 C35 1.539(6) . ?
C36 C39 1.485(6) . ?
C36 C38 1.503(6) . ?
C36 C37 1.507(6) . ?
